data_4316259
loop_
_publ_author_name
'Florian Blasberg'
'Jan W. Bats'
'Michael Bolte'
'Hans-Wolfram Lerner'
'Matthias Wagner'

_publ_contact_author
;
      Dr. Michael Bolte
      Institut f\"ur Anorganische Chemie
      J. W. Goethe-Universit\"at
      Max-von-Laue-Str. 7
      60438 Frankfurt/Main
      Germany
;
_publ_contact_author_email bolte@chemie.uni-frankfurt.de
_publ_contact_author_fax '49 69 798 29239'
_publ_contact_author_phone '49 69 798 29136'
_publ_section_title
;
 Para-Quinone-Containing Bis(pyrazol-1-yl)methane Ligands: Coordination
 Behavior Toward CoII and a C-H Activation Reaction with CeIV
;
_journal_name_full 'Inorganic Chemistry'
_journal_page_first 7435
_journal_page_last 7445
_journal_paper_doi 10.1021/ic100754k
_journal_volume 49
_journal_year 2010
_chemical_formula_moiety 'C23 H32 N4 O2'
_chemical_formula_sum 'C23 H32 N4 O2'
_chemical_formula_weight 396.53
_chemical_name_systematic
; 
 ? 
;
_space_group_IT_number 2
_symmetry_cell_setting triclinic
_symmetry_space_group_name_Hall '-P 1'
_symmetry_space_group_name_H-M 'P -1'
_atom_sites_solution_hydrogens geom
_atom_sites_solution_primary direct
_atom_sites_solution_secondary difmap
_audit_creation_method SHELXL-97
_cell_angle_alpha 71.396(11)
_cell_angle_beta 71.334(16)
_cell_angle_gamma 65.837(13)
_cell_formula_units_Z 2
_cell_length_a 9.5910(18)
_cell_length_b 11.048(2)
_cell_length_c 12.917(4)
_cell_measurement_reflns_used 81
_cell_measurement_temperature 165(2)
_cell_measurement_theta_max 23
_cell_measurement_theta_min 3
_cell_volume 1154.8(5)
_computing_cell_refinement 'SMART (Siemens, 1995)'
_computing_data_collection 'SMART (Siemens, 1995)'
_computing_data_reduction 'SAINT (Siemens, 1995)'
_computing_publication_material 'SHELXL-97 (Sheldrick, 2008)'
_computing_structure_refinement 'SHELXL-97 (Sheldrick, 2008)'
_computing_structure_solution 'SHELXS-97 (Sheldrick, 2008)'
_diffrn_ambient_temperature 165(2)
_diffrn_measured_fraction_theta_full 0.993
_diffrn_measured_fraction_theta_max 0.953
_diffrn_measurement_device_type SIEMENS_SMART_CCD
_diffrn_measurement_method \w
_diffrn_radiation_monochromator graphite
_diffrn_radiation_source 'normal-focus sealed tube'
_diffrn_radiation_type MoK\a
_diffrn_radiation_wavelength 0.71073
_diffrn_reflns_av_R_equivalents 0.0590
_diffrn_reflns_av_sigmaI/netI 0.0511
_diffrn_reflns_limit_h_max 12
_diffrn_reflns_limit_h_min -12
_diffrn_reflns_limit_k_max 14
_diffrn_reflns_limit_k_min -14
_diffrn_reflns_limit_l_max 16
_diffrn_reflns_limit_l_min -16
_diffrn_reflns_number 16982
_diffrn_reflns_theta_full 26.50
_diffrn_reflns_theta_max 27.50
_diffrn_reflns_theta_min 1.70
_diffrn_standards_decay_% 0.0
_diffrn_standards_interval_time 1200
_diffrn_standards_number 197
_exptl_absorpt_coefficient_mu 0.074
_exptl_absorpt_correction_type none
_exptl_crystal_colour colorless
_exptl_crystal_density_diffrn 1.140
_exptl_crystal_density_method 'not measured'
_exptl_crystal_description block
_exptl_crystal_F_000 428
_exptl_crystal_size_max 0.60
_exptl_crystal_size_mid 0.44
_exptl_crystal_size_min 0.26
_refine_diff_density_max 0.245
_refine_diff_density_min -0.197
_refine_diff_density_rms 0.042
_refine_ls_extinction_method none
_refine_ls_goodness_of_fit_ref 1.069
_refine_ls_hydrogen_treatment constr
_refine_ls_matrix_type full
_refine_ls_number_parameters 264
_refine_ls_number_reflns 5069
_refine_ls_number_restraints 0
_refine_ls_restrained_S_all 1.069
_refine_ls_R_factor_all 0.0865
_refine_ls_R_factor_gt 0.0514
_refine_ls_shift/su_max 0.001
_refine_ls_shift/su_mean 0.000
_refine_ls_structure_factor_coef Fsqd
_refine_ls_weighting_details 'calc w=1/[\s^2^(Fo^2^)+(0.03P)^2^+0.5P] where P=(Fo^2^+2Fc^2^)/3'
_refine_ls_weighting_scheme calc
_refine_ls_wR_factor_gt 0.1001
_refine_ls_wR_factor_ref 0.1143
_reflns_number_gt 3508
_reflns_number_total 5069
_reflns_threshold_expression I>2sigma(I)
_cod_data_source_file ic100754k_si_002_11.cif
_cod_data_source_block L2tbu
_cod_original_cell_volume 1154.8(4)
_cod_database_code 4316259

loop_
_symmetry_equiv_pos_as_xyz
'x, y, z'
'-x, -y, -z'

loop_
_atom_site_label
_atom_site_type_symbol
_atom_site_fract_x
_atom_site_fract_y
_atom_site_fract_z
_atom_site_U_iso_or_equiv
_atom_site_adp_type
_atom_site_occupancy
_atom_site_symmetry_multiplicity
_atom_site_calc_flag
_atom_site_refinement_flags
_atom_site_disorder_assembly
_atom_site_disorder_group
O1 O 0.83458(14) 0.39877(13) 0.51820(10) 0.0332(3) Uani 1 1 d . . .
N21 N 0.56880(15) 0.68401(13) 0.51597(11) 0.0236(3) Uani 1 1 d . . .
O2 O 0.82821(15) 0.52676(14) 0.90102(10) 0.0391(3) Uani 1 1 d . . .
N11 N 0.40682(15) 0.60639(14) 0.68714(11) 0.0239(3) Uani 1 1 d . . .
N12 N 0.35782(16) 0.71270(14) 0.73736(12) 0.0281(3) Uani 1 1 d . . .
N22 N 0.50702(16) 0.70536(14) 0.42750(11) 0.0259(3) Uani 1 1 d . . .
C11 C 0.55873(18) 0.56936(16) 0.60988(13) 0.0237(4) Uani 1 1 d . . .
H11A H 0.5647 0.4949 0.5787 0.028 Uiso 1 1 calc R . .
C2 C 0.83862(19) 0.42825(17) 0.61248(14) 0.0267(4) Uani 1 1 d . . .
C1 C 0.69887(19) 0.51578(16) 0.66378(14) 0.0244(4) Uani 1 1 d . . .
C5 C 0.8240(2) 0.49785(18) 0.80585(14) 0.0300(4) Uani 1 1 d . . .
C15 C 0.2975(2) 0.54723(18) 0.71546(14) 0.0282(4) Uani 1 1 d . . .
H15A H 0.3054 0.4727 0.6896 0.034 Uiso 1 1 calc R . .
C23 C 0.51417(19) 0.82602(17) 0.36459(14) 0.0269(4) Uani 1 1 d . . .
C6 C 0.6919(2) 0.55007(17) 0.76093(14) 0.0272(4) Uani 1 1 d . . .
H6A H 0.5969 0.6091 0.7963 0.033 Uiso 1 1 calc R . .
C25 C 0.61009(19) 0.78928(17) 0.51062(14) 0.0277(4) Uani 1 1 d . . .
H25A H 0.6529 0.7975 0.5639 0.033 Uiso 1 1 calc R . .
C7 C 0.9673(2) 0.2947(2) 0.47274(17) 0.0421(5) Uani 1 1 d . . .
H7A H 1.0572 0.3261 0.4416 0.063 Uiso 1 1 calc R . .
H7B H 0.9435 0.2738 0.4134 0.063 Uiso 1 1 calc R . .
H7C H 0.9922 0.2128 0.5320 0.063 Uiso 1 1 calc R . .
C4 C 0.9622(2) 0.41177(19) 0.75428(15) 0.0334(4) Uani 1 1 d . . .
H4A H 1.0523 0.3762 0.7852 0.040 Uiso 1 1 calc R . .
C14 C 0.1728(2) 0.61519(18) 0.78862(15) 0.0307(4) Uani 1 1 d . . .
H14A H 0.0780 0.5970 0.8243 0.037 Uiso 1 1 calc R . .
C13 C 0.21502(19) 0.71741(17) 0.79966(14) 0.0256(4) Uani 1 1 d . . .
C8 C 0.6841(2) 0.6017(2) 0.96353(16) 0.0415(5) Uani 1 1 d . . .
H8A H 0.6408 0.6916 0.9171 0.062 Uiso 1 1 calc R . .
H8B H 0.7022 0.6121 1.0302 0.062 Uiso 1 1 calc R . .
H8C H 0.6099 0.5530 0.9864 0.062 Uiso 1 1 calc R . .
C24 C 0.5787(2) 0.88186(18) 0.41401(15) 0.0299(4) Uani 1 1 d . . .
H24A H 0.5965 0.9661 0.3860 0.036 Uiso 1 1 calc R . .
C17 C 0.2217(2) 0.8167(2) 0.94526(17) 0.0431(5) Uani 1 1 d . . .
H17A H 0.3190 0.8318 0.8995 0.065 Uiso 1 1 calc R . .
H17B H 0.2465 0.7266 0.9955 0.065 Uiso 1 1 calc R . .
H17C H 0.1626 0.8864 0.9897 0.065 Uiso 1 1 calc R . .
C16 C 0.1229(2) 0.82482(18) 0.86879(15) 0.0319(4) Uani 1 1 d . . .
C3 C 0.9705(2) 0.37692(19) 0.65797(15) 0.0325(4) Uani 1 1 d . . .
H3A H 1.0661 0.3180 0.6229 0.039 Uiso 1 1 calc R . .
C26 C 0.4621(2) 0.88553(18) 0.25420(15) 0.0345(4) Uani 1 1 d . . .
C18 C -0.0290(2) 0.8006(2) 0.94107(17) 0.0411(5) Uani 1 1 d . . .
H18A H -0.0035 0.7109 0.9917 0.062 Uiso 1 1 calc R . .
H18B H -0.0920 0.8048 0.8926 0.062 Uiso 1 1 calc R . .
H18C H -0.0884 0.8707 0.9851 0.062 Uiso 1 1 calc R . .
C27 C 0.3625(3) 0.8136(2) 0.24374(18) 0.0478(5) Uani 1 1 d . . .
H27A H 0.2681 0.8253 0.3040 0.072 Uiso 1 1 calc R . .
H27B H 0.4231 0.7165 0.2493 0.072 Uiso 1 1 calc R . .
H27C H 0.3325 0.8528 0.1712 0.072 Uiso 1 1 calc R . .
C19 C 0.0835(3) 0.9653(2) 0.78943(18) 0.0484(5) Uani 1 1 d . . .
H19A H 0.1807 0.9807 0.7435 0.073 Uiso 1 1 calc R . .
H19B H 0.0239 1.0355 0.8334 0.073 Uiso 1 1 calc R . .
H19C H 0.0207 0.9696 0.7408 0.073 Uiso 1 1 calc R . .
C29 C 0.6084(3) 0.8686(2) 0.15763(17) 0.0513(6) Uani 1 1 d . . .
H29A H 0.6725 0.9153 0.1631 0.077 Uiso 1 1 calc R . .
H29B H 0.5760 0.9080 0.0859 0.077 Uiso 1 1 calc R . .
H29C H 0.6696 0.7718 0.1624 0.077 Uiso 1 1 calc R . .
C28 C 0.3684(3) 1.0370(2) 0.2467(2) 0.0607(7) Uani 1 1 d . . .
H28A H 0.2754 1.0486 0.3081 0.091 Uiso 1 1 calc R . .
H28B H 0.3362 1.0769 0.1749 0.091 Uiso 1 1 calc R . .
H28C H 0.4337 1.0826 0.2522 0.091 Uiso 1 1 calc R . .

loop_
_atom_site_aniso_label
_atom_site_aniso_U_11
_atom_site_aniso_U_22
_atom_site_aniso_U_33
_atom_site_aniso_U_23
_atom_site_aniso_U_13
_atom_site_aniso_U_12
O1 0.0257(7) 0.0389(7) 0.0315(7) -0.0171(6) -0.0030(5) -0.0032(6)
N21 0.0224(7) 0.0254(7) 0.0229(7) -0.0076(6) -0.0031(6) -0.0078(6)
O2 0.0369(8) 0.0516(8) 0.0332(7) -0.0140(6) -0.0115(6) -0.0129(7)
N11 0.0209(7) 0.0267(7) 0.0247(7) -0.0107(6) -0.0012(6) -0.0076(6)
N12 0.0240(8) 0.0286(8) 0.0314(8) -0.0141(6) 0.0003(6) -0.0078(6)
N22 0.0266(8) 0.0273(8) 0.0233(7) -0.0060(6) -0.0056(6) -0.0084(6)
C11 0.0204(8) 0.0254(9) 0.0240(8) -0.0084(7) -0.0012(7) -0.0071(7)
C2 0.0250(9) 0.0287(9) 0.0257(9) -0.0066(7) -0.0025(7) -0.0103(7)
C1 0.0228(9) 0.0248(9) 0.0250(9) -0.0036(7) -0.0034(7) -0.0105(7)
C5 0.0317(10) 0.0340(10) 0.0272(9) -0.0037(8) -0.0079(8) -0.0153(8)
C15 0.0273(9) 0.0319(9) 0.0297(9) -0.0095(8) -0.0049(7) -0.0132(8)
C23 0.0217(9) 0.0259(9) 0.0290(9) -0.0081(7) -0.0010(7) -0.0059(7)
C6 0.0245(9) 0.0282(9) 0.0278(9) -0.0080(7) -0.0024(7) -0.0091(7)
C25 0.0247(9) 0.0311(9) 0.0304(9) -0.0128(8) -0.0021(7) -0.0111(8)
C7 0.0354(11) 0.0419(11) 0.0399(11) -0.0210(9) -0.0044(9) 0.0017(9)
C4 0.0242(9) 0.0394(11) 0.0354(10) -0.0038(8) -0.0105(8) -0.0100(8)
C14 0.0232(9) 0.0387(10) 0.0312(10) -0.0111(8) 0.0003(7) -0.0136(8)
C13 0.0205(8) 0.0286(9) 0.0236(9) -0.0060(7) -0.0024(7) -0.0060(7)
C8 0.0487(12) 0.0442(12) 0.0335(11) -0.0142(9) -0.0122(9) -0.0110(10)
C24 0.0283(10) 0.0265(9) 0.0342(10) -0.0101(8) -0.0014(8) -0.0101(8)
C17 0.0443(12) 0.0466(12) 0.0418(12) -0.0259(10) 0.0007(9) -0.0144(10)
C16 0.0268(9) 0.0291(10) 0.0330(10) -0.0111(8) 0.0030(8) -0.0067(8)
C3 0.0234(9) 0.0364(10) 0.0316(10) -0.0074(8) -0.0025(8) -0.0068(8)
C26 0.0396(11) 0.0315(10) 0.0317(10) -0.0006(8) -0.0124(8) -0.0128(9)
C18 0.0299(10) 0.0412(11) 0.0412(11) -0.0170(9) 0.0102(9) -0.0092(9)
C27 0.0545(14) 0.0534(13) 0.0442(12) 0.0055(10) -0.0259(11) -0.0277(11)
C19 0.0430(12) 0.0324(11) 0.0498(13) -0.0095(10) 0.0058(10) -0.0052(9)
C29 0.0592(15) 0.0670(15) 0.0299(11) -0.0041(10) -0.0070(10) -0.0307(12)
C28 0.0724(17) 0.0388(13) 0.0655(16) 0.0007(11) -0.0367(14) -0.0066(12)

loop_
_atom_type_symbol
_atom_type_description
_atom_type_scat_dispersion_real
_atom_type_scat_dispersion_imag
_atom_type_scat_source
C C 0.0033 0.0016 'International Tables Vol C Tables 4.2.6.8 and 6.1.1.4'
H H 0.0000 0.0000 'International Tables Vol C Tables 4.2.6.8 and 6.1.1.4'
N N 0.0061 0.0033 'International Tables Vol C Tables 4.2.6.8 and 6.1.1.4'
O O 0.0106 0.0060 'International Tables Vol C Tables 4.2.6.8 and 6.1.1.4'

loop_
_geom_angle_atom_site_label_1
_geom_angle_atom_site_label_2
_geom_angle_atom_site_label_3
_geom_angle
_geom_angle_site_symmetry_1
_geom_angle_site_symmetry_3
_geom_angle_publ_flag
C2 O1 C7 117.57(14) . . ?
C25 N21 N22 111.88(13) . . ?
C25 N21 C11 127.99(14) . . ?
N22 N21 C11 119.22(12) . . ?
C5 O2 C8 117.51(14) . . ?
C15 N11 N12 111.90(13) . . ?
C15 N11 C11 126.57(14) . . ?
N12 N11 C11 121.50(13) . . ?
C13 N12 N11 104.78(13) . . ?
C23 N22 N21 104.85(13) . . ?
N11 C11 N21 110.08(13) . . ?
N11 C11 C1 114.44(13) . . ?
N21 C11 C1 110.53(13) . . ?
O1 C2 C3 124.39(16) . . ?
O1 C2 C1 115.89(14) . . ?
C3 C2 C1 119.73(16) . . ?
C2 C1 C6 119.73(15) . . ?
C2 C1 C11 117.39(14) . . ?
C6 C1 C11 122.87(15) . . ?
O2 C5 C4 116.06(15) . . ?
O2 C5 C6 124.05(16) . . ?
C4 C5 C6 119.89(16) . . ?
N11 C15 C14 106.95(15) . . ?
N22 C23 C24 110.67(15) . . ?
N22 C23 C26 121.75(15) . . ?
C24 C23 C26 127.56(15) . . ?
C5 C6 C1 120.06(16) . . ?
N21 C25 C24 107.07(15) . . ?
C5 C4 C3 120.58(16) . . ?
C15 C14 C13 105.43(15) . . ?
N12 C13 C14 110.94(15) . . ?
N12 C13 C16 119.76(15) . . ?
C14 C13 C16 129.30(15) . . ?
C25 C24 C23 105.51(15) . . ?
C13 C16 C17 109.36(15) . . ?
C13 C16 C18 109.83(15) . . ?
C17 C16 C18 109.15(16) . . ?
C13 C16 C19 108.85(15) . . ?
C17 C16 C19 110.02(16) . . ?
C18 C16 C19 109.63(16) . . ?
C4 C3 C2 120.01(17) . . ?
C23 C26 C27 111.32(15) . . ?
C23 C26 C28 108.78(16) . . ?
C27 C26 C28 110.01(17) . . ?
C23 C26 C29 108.81(15) . . ?
C27 C26 C29 108.86(17) . . ?
C28 C26 C29 109.02(18) . . ?

loop_
_geom_bond_atom_site_label_1
_geom_bond_atom_site_label_2
_geom_bond_distance
_geom_bond_site_symmetry_2
_geom_bond_publ_flag
O1 C2 1.373(2) . ?
O1 C7 1.429(2) . ?
N21 C25 1.350(2) . ?
N21 N22 1.3637(18) . ?
N21 C11 1.459(2) . ?
O2 C5 1.381(2) . ?
O2 C8 1.422(2) . ?
N11 C15 1.350(2) . ?
N11 N12 1.3638(18) . ?
N11 C11 1.459(2) . ?
N12 C13 1.338(2) . ?
N22 C23 1.338(2) . ?
C11 C1 1.525(2) . ?
C2 C3 1.394(2) . ?
C2 C1 1.396(2) . ?
C1 C6 1.397(2) . ?
C5 C4 1.383(3) . ?
C5 C6 1.390(2) . ?
C15 C14 1.372(2) . ?
C23 C24 1.410(2) . ?
C23 C26 1.518(2) . ?
C25 C24 1.367(2) . ?
C4 C3 1.385(3) . ?
C14 C13 1.405(2) . ?
C13 C16 1.516(2) . ?
C17 C16 1.534(3) . ?
C16 C18 1.535(2) . ?
C16 C19 1.535(3) . ?
C26 C27 1.528(3) . ?
C26 C28 1.529(3) . ?
C26 C29 1.540(3) . ?

loop_
_geom_torsion_atom_site_label_1
_geom_torsion_atom_site_label_2
_geom_torsion_atom_site_label_3
_geom_torsion_atom_site_label_4
_geom_torsion
_geom_torsion_site_symmetry_1
_geom_torsion_site_symmetry_2
_geom_torsion_site_symmetry_3
_geom_torsion_site_symmetry_4
_geom_torsion_publ_flag
C15 N11 N12 C13 0.93(18) . . . . ?
C11 N11 N12 C13 179.02(14) . . . . ?
C25 N21 N22 C23 1.49(17) . . . . ?
C11 N21 N22 C23 171.42(14) . . . . ?
C15 N11 C11 N21 118.97(17) . . . . ?
N12 N11 C11 N21 -58.82(18) . . . . ?
C15 N11 C11 C1 -115.83(17) . . . . ?
N12 N11 C11 C1 66.38(19) . . . . ?
C25 N21 C11 N11 84.54(19) . . . . ?
N22 N21 C11 N11 -83.58(16) . . . . ?
C25 N21 C11 C1 -42.9(2) . . . . ?
N22 N21 C11 C1 149.02(14) . . . . ?
C7 O1 C2 C3 8.9(2) . . . . ?
C7 O1 C2 C1 -171.03(15) . . . . ?
O1 C2 C1 C6 179.29(15) . . . . ?
C3 C2 C1 C6 -0.7(2) . . . . ?
O1 C2 C1 C11 -0.4(2) . . . . ?
C3 C2 C1 C11 179.67(15) . . . . ?
N11 C11 C1 C2 153.85(14) . . . . ?
N21 C11 C1 C2 -81.19(18) . . . . ?
N11 C11 C1 C6 -25.8(2) . . . . ?
N21 C11 C1 C6 99.15(18) . . . . ?
C8 O2 C5 C4 -172.76(16) . . . . ?
C8 O2 C5 C6 7.6(2) . . . . ?
N12 N11 C15 C14 -1.12(19) . . . . ?
C11 N11 C15 C14 -179.09(15) . . . . ?
N21 N22 C23 C24 -0.75(18) . . . . ?
N21 N22 C23 C26 177.53(15) . . . . ?
O2 C5 C6 C1 179.60(15) . . . . ?
C4 C5 C6 C1 -0.1(3) . . . . ?
C2 C1 C6 C5 0.4(2) . . . . ?
C11 C1 C6 C5 -179.95(15) . . . . ?
N22 N21 C25 C24 -1.65(19) . . . . ?
C11 N21 C25 C24 -170.49(15) . . . . ?
O2 C5 C4 C3 -179.70(16) . . . . ?
C6 C5 C4 C3 0.0(3) . . . . ?
N11 C15 C14 C13 0.81(19) . . . . ?
N11 N12 C13 C14 -0.38(18) . . . . ?
N11 N12 C13 C16 179.91(14) . . . . ?
C15 C14 C13 N12 -0.3(2) . . . . ?
C15 C14 C13 C16 179.40(17) . . . . ?
N21 C25 C24 C23 1.10(19) . . . . ?
N22 C23 C24 C25 -0.21(19) . . . . ?
C26 C23 C24 C25 -178.36(17) . . . . ?
N12 C13 C16 C17 -54.8(2) . . . . ?
C14 C13 C16 C17 125.6(2) . . . . ?
N12 C13 C16 C18 -174.51(16) . . . . ?
C14 C13 C16 C18 5.8(3) . . . . ?
N12 C13 C16 C19 65.5(2) . . . . ?
C14 C13 C16 C19 -114.2(2) . . . . ?
C5 C4 C3 C2 -0.3(3) . . . . ?
O1 C2 C3 C4 -179.35(16) . . . . ?
C1 C2 C3 C4 0.6(3) . . . . ?
N22 C23 C26 C27 16.1(2) . . . . ?
C24 C23 C26 C27 -165.91(18) . . . . ?
N22 C23 C26 C28 137.51(18) . . . . ?
C24 C23 C26 C28 -44.5(2) . . . . ?
N22 C23 C26 C29 -103.84(19) . . . . ?
C24 C23 C26 C29 74.1(2) . . . . ?

loop_
_cod_related_entry_id
_cod_related_entry_database
_cod_related_entry_code
1 ChemSpider 30661010
